data_1559684
loop_
_publ_author_name
'Watkins, Daniel'
'Roseveare, Thomas M.'
'Warren, Mark R.'
'Thompson, Stephen P.'
'Fletcher, Ashleigh J.'
'Brammer, Lee'

_publ_section_title
;
 Multi-stimulus linear negative expansion of a breathing
 M(O<sub>2</sub>CR)<sub>4</sub>-node MOF.
;
_journal_name_full 'Faraday discussions'
_journal_page_first 133
_journal_page_last 151
_journal_paper_doi 10.1039/d0fd00089b
_journal_volume 225
_journal_year 2021
_chemical_formula_moiety '0.33(C48 H18 Cd3 N6 O36), 2(C2 H8 N)'
_chemical_formula_sum 'C20 H22 Cd N4 O12'
_chemical_formula_weight 622.81
_chemical_name_common SHF-81
_space_group_crystal_system trigonal
_space_group_IT_number 152
_space_group_name_Hall 'P 31 2"'
_space_group_name_H-M_alt 'P 31 2 1'
_atom_sites_solution_hydrogens geom
_atom_sites_solution_primary direct
_audit_creation_date 2018-06-14
_audit_creation_method
;
Olex2 1.2
(compiled 2015.01.26 svn.r3150 for OlexSys, GUI svn.r4998)
;
_audit_update_record
;
2020-06-29 deposited with the CCDC.	2020-08-17 downloaded from the CCDC.
;
_cell_angle_alpha 90
_cell_angle_beta 90
_cell_angle_gamma 120
_cell_formula_units_Z 3
_cell_length_a 14.2180(12)
_cell_length_b 14.2180(12)
_cell_length_c 13.0014(6)
_cell_measurement_reflns_used 4195
_cell_measurement_temperature 298
_cell_measurement_theta_max 23.3650
_cell_measurement_theta_min 1.5980
_cell_volume 2276.1(3)
_computing_cell_refinement
;
CrysAlisPro, Agilent Technologies,
Version 1.171.37.34 (release 22-05-2014 CrysAlis171 .NET)
(compiled May 22 2014,16:03:01)
;
_computing_data_collection
;
CrysAlisPro, Agilent Technologies,
Version 1.171.37.34 (release 22-05-2014 CrysAlis171 .NET)
(compiled May 22 2014,16:03:01)
;
_computing_data_reduction
;
CrysAlisPro, Agilent Technologies,
Version 1.171.37.34 (release 22-05-2014 CrysAlis171 .NET)
(compiled May 22 2014,16:03:01)
;
_computing_molecular_graphics 'Olex2 (Dolomanov et al., 2009)'
_computing_publication_material 'Olex2 (Dolomanov et al., 2009)'
_computing_structure_refinement 'XL (Sheldrick, 2008)'
_computing_structure_solution 'XS (Sheldrick, 2008)'
_diffrn_ambient_temperature 298
_diffrn_detector 'CCD plate'
_diffrn_measured_fraction_theta_full 1.000
_diffrn_measured_fraction_theta_max 1.000
_diffrn_measurement_details
;
#__ type_ start__ end____ width___ exp.time_
  1 omega  -92.00   38.00   0.4000    0.1970
omega____ theta____ kappa____ phi______ frames
    -       30.0000   45.0000  -80.0000 325

#__ type_ start__ end____ width___ exp.time_
  2 phi    -80.00   40.00   0.4000    0.1970
omega____ theta____ kappa____ phi______ frames
  38.0000   30.0000   45.0000     -     300

#__ type_ start__ end____ width___ exp.time_
  3 omega  -92.00   38.00   0.4000    0.1970
omega____ theta____ kappa____ phi______ frames
    -       30.0000   45.0000   40.0000 325

#__ type_ start__ end____ width___ exp.time_
  4 phi     40.00  160.00   0.4000    0.1970
omega____ theta____ kappa____ phi______ frames
  38.0000   30.0000   45.0000     -     300

#__ type_ start__ end____ width___ exp.time_
  5 omega  -92.00   38.00   0.4000    0.1970
omega____ theta____ kappa____ phi______ frames
    -       30.0000   45.0000  160.0000 325

#__ type_ start__ end____ width___ exp.time_
  6 phi    -90.00  150.00   0.4000    0.1970
omega____ theta____ kappa____ phi______ frames
  38.0000   30.0000    0.0000     -     600
;
_diffrn_measurement_device 'abstract diffractometer'
_diffrn_measurement_device_type 'dectris-CrysAlisPro-abstract goniometer imported dectris images'
_diffrn_measurement_method '\w and \p scans'
_diffrn_orient_matrix_UB_11 0.0094306000
_diffrn_orient_matrix_UB_12 0.0350972000
_diffrn_orient_matrix_UB_13 -0.0402819000
_diffrn_orient_matrix_UB_21 0.0482292000
_diffrn_orient_matrix_UB_22 0.0014062000
_diffrn_orient_matrix_UB_23 -0.0103575000
_diffrn_orient_matrix_UB_31 -0.0267681000
_diffrn_orient_matrix_UB_32 -0.0435531000
_diffrn_orient_matrix_UB_33 -0.0327867000
_diffrn_radiation_monochromator synchrotron
_diffrn_radiation_probe x-ray
_diffrn_radiation_type synchrotron
_diffrn_radiation_wavelength 0.6889
_diffrn_reflns_av_R_equivalents 0.0830
_diffrn_reflns_av_unetI/netI 0.0580
_diffrn_reflns_Laue_measured_fraction_full 1.000
_diffrn_reflns_Laue_measured_fraction_max 1.000
_diffrn_reflns_limit_h_max 20
_diffrn_reflns_limit_h_min -20
_diffrn_reflns_limit_k_max 20
_diffrn_reflns_limit_k_min -20
_diffrn_reflns_limit_l_max 18
_diffrn_reflns_limit_l_min -17
_diffrn_reflns_number 32634
_diffrn_reflns_point_group_measured_fraction_full 1.000
_diffrn_reflns_point_group_measured_fraction_max 1.000
_diffrn_reflns_theta_full 24.415
_diffrn_reflns_theta_max 29.942
_diffrn_reflns_theta_min 1.603
_diffrn_source synchrotron
_exptl_absorpt_coefficient_mu 0.720
_exptl_absorpt_correction_T_max 1.00000
_exptl_absorpt_correction_T_min 0.45571
_exptl_absorpt_correction_type multi-scan
_exptl_absorpt_process_details
;
CrysAlisPro, Agilent Technologies,
Version 1.171.37.34 (release 22-05-2014 CrysAlis171 .NET)
(compiled May 22 2014,16:03:01)
Empirical absorption correction using spherical harmonics,
 implemented in SCALE3 ABSPACK scaling algorithm.
;
_exptl_crystal_colour 'clear orange'
_exptl_crystal_colour_lustre clear
_exptl_crystal_colour_primary orange
_exptl_crystal_density_diffrn 1.363
_exptl_crystal_description needle
_exptl_crystal_F_000 942
_exptl_crystal_recrystallization_method 'Re-crystallisation from solvent: DMF'
_exptl_crystal_size_max 0.2
_exptl_crystal_size_mid 0.13
_exptl_crystal_size_min 0.13
_refine_diff_density_max 1.056
_refine_diff_density_min -1.734
_refine_diff_density_rms 0.137
_refine_ls_abs_structure_details
;
 Flack x determined using 705 quotients [(I+)-(I-)]/[(I+)+(I-)]
 (Parsons, Flack and Wagner, Acta Cryst. B69 (2013) 249-259).
;
_refine_ls_abs_structure_Flack 0.02(3)
_refine_ls_extinction_method none
_refine_ls_goodness_of_fit_ref 1.024
_refine_ls_hydrogen_treatment constr
_refine_ls_matrix_type full
_refine_ls_number_parameters 157
_refine_ls_number_reflns 4844
_refine_ls_number_restraints 129
_refine_ls_restrained_S_all 1.024
_refine_ls_R_factor_all 0.1620
_refine_ls_R_factor_gt 0.0851
_refine_ls_shift/su_max 0.000
_refine_ls_shift/su_mean 0.000
_refine_ls_structure_factor_coef Fsqd
_refine_ls_weighting_details 'w=1/[\s^2^(Fo^2^)+(0.1630P)^2^] where P=(Fo^2^+2Fc^2^)/3'
_refine_ls_weighting_scheme calc
_refine_ls_wR_factor_gt 0.2157
_refine_ls_wR_factor_ref 0.2857
_reflns_Friedel_coverage 0.809
_reflns_Friedel_fraction_full 1.000
_reflns_Friedel_fraction_max 1.000
_reflns_number_gt 2206
_reflns_number_total 4844
_reflns_threshold_expression 'I > 2\s(I)'
_cod_data_source_file d0fd00089b2.cif
_cod_data_source_block 10barco2_rt_2_
_cod_depositor_comments 'Adding full bibliography for 1559676--1559688.cif.'
_cod_original_cell_volume 2276.1(4)
_cod_database_code 1559684
_chemical_oxdiff_formula 'Cd O12 N4 C20 H22'
_shelx_space_group_comment
;
The symmetry employed for this shelxl refinement is uniquely defined
by the following loop, which should always be used as a source of
symmetry information in preference to the above space-group names.
They are only intended as comments.
;
_reflns_odcompleteness_completeness 99.93
_reflns_odcompleteness_iscentric 1
_reflns_odcompleteness_theta 29.95
_olex2_refinement_description
;
1. Twinned data refinement
 Scales: 0.492(6) 0.508(6)
2. Fixed Uiso
 At 1.2 times of:
  All C(H) groups, All N(H,H) groups
 At 1.5 times of:
  All C(H,H,H) groups
3. Rigid body (RIGU) restrains
 All non-hydrogen atoms
 with sigma for 1-2 distances of 0.004 and sigma for 1-3 distances of 0.004
4.a Secondary CH2 refined with riding coordinates:
 N2(H2A,H2B)
4.b Aromatic/amide H refined with riding coordinates:
 C7(H7), C6(H6), C4(H4)
4.c Fitted hexagon refined as free rotating group:
 C2(C7,C6,C5,C4,C3)
4.d Idealised Me refined with riding coordinates:
 C9(H9A,H9B,H9C), C10(H10A,H10B,H10C)
;
_shelx_shelxl_version_number 2014/7
_olex2_submission_special_instructions 'No special instructions were received'

loop_
_space_group_symop_operation_xyz
'x, y, z'
'-y, x-y, z+1/3'
'-x+y, -x, z+2/3'
'x-y, -y, -z+2/3'
'-x, -x+y, -z+1/3'
'y, x, -z'

loop_
_atom_site_label
_atom_site_type_symbol
_atom_site_fract_x
_atom_site_fract_y
_atom_site_fract_z
_atom_site_U_iso_or_equiv
_atom_site_adp_type
_atom_site_occupancy
_atom_site_site_symmetry_order
_atom_site_calc_flag
_atom_site_refinement_flags_posn
_atom_site_refinement_flags_adp
_atom_site_refinement_flags_occupancy
_atom_site_disorder_assembly
_atom_site_disorder_group
Cd1 Cd 0.52604(16) 0.52604(16) 0.0000 0.0895(6) Uani 1 2 d S TU P . .
C1 C 0.523(3) 0.647(2) -0.161(2) 0.124(6) Uani 1 1 d . U . . .
O2 O 0.437(3) 0.568(3) -0.129(2) 0.187(12) Uani 1 1 d . U . . .
C2 C 0.5129(16) 0.6985(17) -0.2590(13) 0.117(6) Uani 1 1 d . U . . .
C7 C 0.4233(14) 0.7128(16) -0.2673(11) 0.134(10) Uani 1 1 d G U . . .
H7 H 0.3706 0.6866 -0.2161 0.160 Uiso 1 1 calc R . . . .
C6 C 0.4126(13) 0.7661(15) -0.3522(11) 0.118(7) Uani 1 1 d G U . . .
H6 H 0.3526 0.7757 -0.3577 0.142 Uiso 1 1 calc R . . . .
C5 C 0.4914(14) 0.8053(14) -0.4287(10) 0.100(5) Uani 1 1 d G U . . .
C4 C 0.5810(15) 0.7911(19) -0.4204(14) 0.159(13) Uani 1 1 d G U . . .
H4 H 0.6337 0.8173 -0.4716 0.191 Uiso 1 1 calc R . . . .
C3 C 0.5917(15) 0.738(2) -0.3356(17) 0.147(10) Uani 1 1 d G U . . .
O1 O 0.618(3) 0.686(2) -0.1199(17) 0.161(7) Uani 1 1 d . U . . .
O4 O 0.3923(18) 0.8595(15) -0.5355(11) 0.125(5) Uani 1 1 d . U . . .
O3 O 0.557(2) 0.922(2) -0.5712(16) 0.160(8) Uani 1 1 d . U . . .
C8 C 0.473(3) 0.856(2) -0.5203(18) 0.116(6) Uani 1 1 d . U . . .
N2 N 0.226(3) 0.390(4) -0.179(3) 0.206(13) Uani 1 1 d . U . . .
H2A H 0.1811 0.4161 -0.1718 0.247 Uiso 1 1 calc R . . . .
H2B H 0.2923 0.4381 -0.1572 0.247 Uiso 1 1 calc R . . . .
N1 N 0.684(3) 0.728(4) -0.346(3) 0.225(14) Uani 1 1 d . U . . .
C9 C 0.226(7) 0.356(6) -0.267(4) 0.27(3) Uani 1 1 d . U . . .
H9A H 0.2786 0.3336 -0.2721 0.408 Uiso 1 1 calc R . . . .
H9B H 0.2426 0.4133 -0.3163 0.408 Uiso 1 1 calc R . . . .
H9C H 0.1549 0.2958 -0.2823 0.408 Uiso 1 1 calc R . . . .
C10 C 0.179(8) 0.267(8) -0.128(4) 0.31(4) Uani 1 1 d . U . . .
H10A H 0.1149 0.2153 -0.1652 0.459 Uiso 1 1 calc R . . . .
H10B H 0.1601 0.2680 -0.0573 0.459 Uiso 1 1 calc R . . . .
H10C H 0.2331 0.2460 -0.1327 0.459 Uiso 1 1 calc R . . . .
O6 O 0.656(3) 0.618(4) -0.335(4) 0.243(15) Uani 1 1 d . U . . .
O5 O 0.750(5) 0.770(6) -0.439(3) 0.35(3) Uani 1 1 d . U . . .

loop_
_atom_site_aniso_label
_atom_site_aniso_U_11
_atom_site_aniso_U_22
_atom_site_aniso_U_33
_atom_site_aniso_U_23
_atom_site_aniso_U_13
_atom_site_aniso_U_12
Cd1 0.1249(12) 0.1249(12) 0.0436(5) 0.0013(4) -0.0013(4) 0.0813(14)
C1 0.209(15) 0.137(13) 0.078(10) -0.003(9) -0.006(10) 0.126(12)
O2 0.209(16) 0.22(2) 0.128(16) 0.060(15) -0.022(10) 0.106(13)
C2 0.161(13) 0.130(15) 0.085(9) 0.017(9) -0.004(8) 0.091(12)
C7 0.176(15) 0.19(2) 0.080(10) 0.071(14) 0.035(10) 0.125(17)
C6 0.125(11) 0.149(18) 0.090(10) 0.061(12) 0.014(9) 0.075(12)
C5 0.116(10) 0.091(11) 0.070(7) 0.020(7) -0.003(7) 0.034(9)
C4 0.154(14) 0.22(3) 0.116(14) 0.068(19) 0.019(13) 0.102(19)
C3 0.165(14) 0.21(2) 0.104(12) 0.045(15) 0.014(12) 0.120(17)
O1 0.223(16) 0.170(13) 0.109(11) 0.013(10) -0.032(11) 0.112(13)
O4 0.160(12) 0.133(12) 0.067(7) 0.017(7) -0.015(7) 0.062(9)
O3 0.170(13) 0.181(18) 0.106(12) 0.063(13) 0.003(10) 0.071(11)
C8 0.155(13) 0.111(14) 0.063(8) 0.009(8) -0.017(8) 0.053(10)
N2 0.26(3) 0.29(4) 0.15(2) -0.05(3) 0.00(3) 0.20(3)
N1 0.21(2) 0.34(4) 0.21(2) 0.07(2) 0.038(17) 0.20(2)
C9 0.45(8) 0.36(5) 0.15(2) -0.05(3) -0.02(3) 0.31(6)
C10 0.48(11) 0.31(4) 0.15(3) -0.05(3) -0.05(5) 0.22(4)
O6 0.24(3) 0.35(3) 0.24(3) 0.07(2) 0.07(2) 0.22(3)
O5 0.37(5) 0.44(5) 0.32(4) 0.12(4) 0.16(4) 0.26(4)

loop_
_atom_type_symbol
_atom_type_description
_atom_type_scat_dispersion_real
_atom_type_scat_dispersion_imag
_atom_type_scat_source
C C 0.0030 0.0010 'International Tables Vol C Tables 4.2.6.8 and 6.1.1.4'
H H 0.0000 0.0000 'International Tables Vol C Tables 4.2.6.8 and 6.1.1.4'
N N 0.0060 0.0030 'International Tables Vol C Tables 4.2.6.8 and 6.1.1.4'
O O 0.0110 0.0060 'International Tables Vol C Tables 4.2.6.8 and 6.1.1.4'
Cd Cd -0.8690 1.1630 'International Tables Vol C Tables 4.2.6.8 and 6.1.1.4'

loop_
_geom_angle_atom_site_label_1
_geom_angle_atom_site_label_2
_geom_angle_atom_site_label_3
_geom_angle
_geom_angle_site_symmetry_1
_geom_angle_site_symmetry_3
_geom_angle_publ_flag
C1 Cd1 C1 144.0(15) 6 . ?
O2 Cd1 C1 167.7(13) 6 . ?
O2 Cd1 C1 167.7(13) . 6 ?
O2 Cd1 C1 27.2(10) 6 6 ?
O2 Cd1 C1 27.2(10) . . ?
O2 Cd1 O2 163.6(18) 6 . ?
O2 Cd1 O1 55.4(11) . . ?
O2 Cd1 O1 140.4(11) . 6 ?
O2 Cd1 O1 140.4(11) 6 . ?
O2 Cd1 O1 55.4(11) 6 6 ?
O2 Cd1 O4 91.3(9) 6 5_654 ?
O2 Cd1 O4 91.3(9) . 3_565 ?
O2 Cd1 O4 89.8(9) . 5_654 ?
O2 Cd1 O4 89.8(9) 6 3_565 ?
O2 Cd1 O3 78.3(12) . 5_654 ?
O2 Cd1 O3 78.3(12) 6 3_565 ?
O2 Cd1 O3 89.5(11) 6 5_654 ?
O2 Cd1 O3 89.5(12) . 3_565 ?
O1 Cd1 C1 116.2(10) . 6 ?
O1 Cd1 C1 116.2(10) 6 . ?
O1 Cd1 C1 28.2(9) 6 6 ?
O1 Cd1 C1 28.2(9) . . ?
O1 Cd1 O1 89.2(12) . 6 ?
O4 Cd1 C1 80.9(8) 5_654 . ?
O4 Cd1 C1 96.7(7) 5_654 6 ?
O4 Cd1 C1 96.7(7) 3_565 . ?
O4 Cd1 C1 80.9(8) 3_565 6 ?
O4 Cd1 O1 98.6(9) 3_565 . ?
O4 Cd1 O1 98.6(9) 5_654 6 ?
O4 Cd1 O1 75.8(8) 5_654 . ?
O4 Cd1 O1 75.8(8) 3_565 6 ?
O4 Cd1 O4 172.4(12) 3_565 5_654 ?
O3 Cd1 C1 93.0(9) 3_565 6 ?
O3 Cd1 C1 93.0(9) 5_654 . ?
O3 Cd1 C1 113.9(10) 5_654 6 ?
O3 Cd1 C1 113.9(10) 3_565 . ?
O3 Cd1 O1 109.7(8) 3_565 6 ?
O3 Cd1 O1 109.7(8) 5_654 . ?
O3 Cd1 O1 136.1(10) 3_565 . ?
O3 Cd1 O1 136.1(10) 5_654 6 ?
O3 Cd1 O4 52.2(9) 5_654 5_654 ?
O3 Cd1 O4 135.4(8) 3_565 5_654 ?
O3 Cd1 O4 52.2(9) 3_565 3_565 ?
O3 Cd1 O4 135.4(8) 5_654 3_565 ?
O3 Cd1 O3 84.1(12) 5_654 3_565 ?
O2 C1 Cd1 59.3(15) . . ?
O2 C1 C2 116(3) . . ?
O2 C1 O1 126(3) . . ?
C2 C1 Cd1 171.3(19) . . ?
O1 C1 Cd1 67.2(15) . . ?
O1 C1 C2 118(3) . . ?
C1 O2 Cd1 93(2) . . ?
C7 C2 C1 116.8(16) . . ?
C7 C2 C3 120.0 . . ?
C3 C2 C1 123.1(16) . . ?
C2 C7 C6 120.0 . . ?
C5 C6 C7 120.0 . . ?
C6 C5 C4 120.0 . . ?
C6 C5 C8 118.1(16) . . ?
C4 C5 C8 121.8(16) . . ?
C3 C4 C5 120.0 . . ?
C2 C3 N1 130(2) . . ?
C4 C3 C2 120.0 . . ?
C4 C3 N1 110(2) . . ?
C1 O1 Cd1 84.6(19) . . ?
C8 O4 Cd1 94.4(15) . 2_664 ?
C8 O3 Cd1 96.6(19) . 2_664 ?
O4 C8 C5 124(2) . . ?
O4 C8 O3 117(2) . . ?
O3 C8 C5 117(3) . . ?
C9 N2 C10 92(5) . . ?
C3 N1 O6 110(4) . . ?
C3 N1 O5 119(4) . . ?
O6 N1 O5 108(5) . . ?
N1 O5 O5 148(4) . 6_554 ?

loop_
_geom_bond_atom_site_label_1
_geom_bond_atom_site_label_2
_geom_bond_distance
_geom_bond_site_symmetry_2
_geom_bond_publ_flag
Cd1 C1 2.72(3) . ?
Cd1 C1 2.72(3) 6 ?
Cd1 O2 2.34(2) 6 ?
Cd1 O2 2.34(2) . ?
Cd1 O1 2.52(2) 6 ?
Cd1 O1 2.52(2) . ?
Cd1 O4 2.435(15) 3_565 ?
Cd1 O4 2.435(15) 5_654 ?
Cd1 O3 2.34(2) 3_565 ?
Cd1 O3 2.34(2) 5_654 ?
C1 O2 1.25(4) . ?
C1 C2 1.52(3) . ?
C1 O1 1.29(4) . ?
C2 C7 1.3900 . ?
C2 C3 1.3900 . ?
C7 C6 1.3900 . ?
C6 C5 1.3900 . ?
C5 C4 1.3900 . ?
C5 C8 1.48(3) . ?
C4 C3 1.3900 . ?
C3 N1 1.39(4) . ?
O4 Cd1 2.435(15) 2_664 ?
O4 C8 1.20(4) . ?
O3 Cd1 2.34(2) 2_664 ?
O3 C8 1.28(4) . ?
N2 C9 1.24(6) . ?
N2 C10 1.67(10) . ?
N1 O6 1.42(6) . ?
N1 O5 1.47(5) . ?
O5 O5 1.65(8) 6_554 ?

loop_
_twin_individual_id
_twin_individual_mass_fraction_refined
1 0.492(6)
2 0.508(6)
